data_7042304
loop_
_publ_author_name
'Nimthong-Rold\'an, Arunpatcha'
'Guillet, Jesse L.'
'McNeely, James'
'Ozumerzifon, Tarik J.'
'Shores, Matthew P.'
'Golen, James A.'
'Rheingold, Arnold L.'
'Doerrer, Linda H.'

_publ_section_title
;
 Quasi-1D chains of dinickel lantern complexes and their magnetic
 properties.
;
_journal_issue 17
_journal_name_full 'Dalton transactions (Cambridge, England : 2003)'
_journal_page_first 5546
_journal_page_last 5557
_journal_paper_doi 10.1039/c6dt04535a
_journal_volume 46
_journal_year 2017
_chemical_formula_sum 'C12 H16 N2 Ni2 O4 S4'
_chemical_formula_weight 497.93
_space_group_crystal_system monoclinic
_space_group_IT_number 15
_space_group_name_Hall '-C 2yc'
_space_group_name_H-M_alt 'C 1 2/c 1'
_symmetry_space_group_name_Hall '-C 2yc'
_symmetry_space_group_name_H-M 'C 1 2/c 1'
_atom_sites_solution_hydrogens geom
_atom_sites_solution_primary dual
_atom_sites_solution_secondary difmap
_audit_creation_method SHELXL-2014/7
_audit_update_record
;
2017-01-30 deposited with the CCDC.
2017-02-17 downloaded from the CCDC.
;
_cell_angle_alpha 90
_cell_angle_beta 112.87(6)
_cell_angle_gamma 90
_cell_formula_units_Z 4
_cell_length_a 12.670(19)
_cell_length_b 9.658(14)
_cell_length_c 16.44(2)
_cell_measurement_reflns_used 2149
_cell_measurement_temperature 100(2)
_cell_measurement_theta_max 27.465
_cell_measurement_theta_min 2.679
_cell_volume 1854(5)
_computing_cell_refinement 'SAINT v8.34A (Bruker, 2013)'
_computing_data_collection 'APEX2 v2013.6-2 (Bruker, 2013)'
_computing_data_reduction 'SAINT v8.34A (Bruker, 2013)'
_computing_structure_refinement 'SHELXL-2014/7 (Sheldrick, 2014)'
_computing_structure_solution 'ShelXT (Sheldrick, 2008)'
_diffrn_ambient_temperature 100(2)
_diffrn_detector 'Bruker APEX-II CCD'
_diffrn_detector_area_resol_mean 7.9
_diffrn_detector_type 'CCD Area Detector'
_diffrn_measured_fraction_theta_full 1.000
_diffrn_measured_fraction_theta_max 0.990
_diffrn_measurement_device 'Kappa Four-Circle Diffractometer'
_diffrn_measurement_device_type 'Bruker APEX-II CCD'
_diffrn_measurement_method '\w and \f scans'
_diffrn_radiation_monochromator 'Double Bounce Multilayer Mirrors'
_diffrn_radiation_type MoK\a
_diffrn_radiation_wavelength 0.71073
_diffrn_reflns_av_R_equivalents 0.0409
_diffrn_reflns_av_unetI/netI 0.0497
_diffrn_reflns_Laue_measured_fraction_full 1.000
_diffrn_reflns_Laue_measured_fraction_max 0.990
_diffrn_reflns_limit_h_max 16
_diffrn_reflns_limit_h_min -14
_diffrn_reflns_limit_k_max 8
_diffrn_reflns_limit_k_min -12
_diffrn_reflns_limit_l_max 21
_diffrn_reflns_limit_l_min -20
_diffrn_reflns_number 6339
_diffrn_reflns_point_group_measured_fraction_full 1.000
_diffrn_reflns_point_group_measured_fraction_max 0.990
_diffrn_reflns_theta_full 25.242
_diffrn_reflns_theta_max 27.689
_diffrn_reflns_theta_min 1.344
_diffrn_source 'Micro Focus Rotating Anode'
_diffrn_source_type 'Bruker TXS'
_exptl_absorpt_coefficient_mu 2.500
_exptl_absorpt_correction_T_max 0.2617
_exptl_absorpt_correction_T_min 0.1968
_exptl_absorpt_correction_type multi-scan
_exptl_absorpt_process_details
;
SADABS-2014/5 (Bruker,2014/5) was used for absorption correction.
wR2(int) was 0.0901 before and 0.0468 after correction.
The Ratio of minimum to maximum transmission is 0.7520.
The \l/2 correction factor is Not present.
;
_exptl_crystal_colour red
_exptl_crystal_density_diffrn 1.784
_exptl_crystal_description blade
_exptl_crystal_F_000 1016
_exptl_crystal_size_max 0.25
_exptl_crystal_size_mid 0.16
_exptl_crystal_size_min 0.08
_refine_diff_density_max 1.352
_refine_diff_density_min -0.832
_refine_diff_density_rms 0.159
_refine_ls_extinction_method none
_refine_ls_goodness_of_fit_ref 1.057
_refine_ls_hydrogen_treatment constr
_refine_ls_matrix_type full
_refine_ls_number_parameters 182
_refine_ls_number_reflns 2151
_refine_ls_number_restraints 228
_refine_ls_restrained_S_all 1.017
_refine_ls_R_factor_all 0.0706
_refine_ls_R_factor_gt 0.0575
_refine_ls_shift/su_max 0.000
_refine_ls_shift/su_mean 0.000
_refine_ls_structure_factor_coef Fsqd
_refine_ls_weighting_details 'w=1/[\s^2^(Fo^2^)+(0.0589P)^2^+21.5929P] where P=(Fo^2^+2Fc^2^)/3'
_refine_ls_weighting_scheme calc
_refine_ls_wR_factor_gt 0.1383
_refine_ls_wR_factor_ref 0.1464
_reflns_Friedel_coverage 0.000
_reflns_number_gt 1812
_reflns_number_total 2151
_reflns_threshold_expression 'I > 2\s(I)'
_cod_data_source_file c6dt04535a2.cif
_cod_data_source_block Compound_4
_cod_depositor_comments 'Adding full bibliography for 7042304--7042307.cif.'
_cod_database_code 7042304
_shelx_shelxl_version_number 2014/7
_shelx_space_group_comment
;
The symmetry employed for this shelxl refinement is uniquely defined
by the following loop, which should always be used as a source of
symmetry information in preference to the above space-group names.
They are only intended as comments.
;

loop_
_space_group_symop_operation_xyz
'x, y, z'
'-x, y, -z+1/2'
'x+1/2, y+1/2, z'
'-x+1/2, y+1/2, -z+1/2'
'-x, -y, -z'
'x, -y, z-1/2'
'-x+1/2, -y+1/2, -z'
'x+1/2, -y+1/2, z-1/2'

loop_
_atom_site_label
_atom_site_type_symbol
_atom_site_fract_x
_atom_site_fract_y
_atom_site_fract_z
_atom_site_U_iso_or_equiv
_atom_site_adp_type
_atom_site_occupancy
_atom_site_site_symmetry_order
_atom_site_calc_flag
_atom_site_refinement_flags_posn
_atom_site_refinement_flags_adp
_atom_site_refinement_flags_occupancy
_atom_site_disorder_assembly
_atom_site_disorder_group
Ni1 Ni 0.5000 0.50565(14) 0.7500 0.0206(3) Uani 1 2 d S T P . .
Ni2 Ni 0.5000 0.76868(14) 0.7500 0.0181(3) Uani 1 2 d S T P A .
S1 S 0.5981(3) 0.5153(3) 0.6627(2) 0.0295(7) Uani 0.815(7) 1 d D U P A 1
O1 O 0.5412(7) 0.7739(6) 0.6402(5) 0.0175(14) Uani 0.815(7) 1 d D U P A 1
C1 C 0.585(3) 0.6783(10) 0.6194(16) 0.0258(17) Uani 0.815(7) 1 d D U P A 1
C2 C 0.6277(10) 0.7024(12) 0.5463(8) 0.030(3) Uani 0.815(7) 1 d D U P A 1
H2A H 0.6893 0.6367 0.5526 0.045 Uiso 0.815(7) 1 calc R U P A 1
H2B H 0.6569 0.7972 0.5502 0.045 Uiso 0.815(7) 1 calc R U P A 1
H2C H 0.5646 0.6889 0.4888 0.045 Uiso 0.815(7) 1 calc R U P A 1
S2 S 0.3395(3) 0.5113(3) 0.6322(2) 0.0300(8) Uani 0.815(7) 1 d D U P A 1
O2 O 0.3288(6) 0.7686(6) 0.6731(5) 0.0155(13) Uani 0.815(7) 1 d D U P A 1
C3 C 0.2829(12) 0.6724(10) 0.6277(13) 0.0292(18) Uani 0.815(7) 1 d D U P A 1
C4 C 0.1630(10) 0.6913(12) 0.5619(6) 0.032(3) Uani 0.815(7) 1 d D U P A 1
H4A H 0.1622 0.7600 0.5178 0.048 Uiso 0.815(7) 1 calc R U P A 1
H4B H 0.1144 0.7233 0.5921 0.048 Uiso 0.815(7) 1 calc R U P A 1
H4C H 0.1338 0.6028 0.5326 0.048 Uiso 0.815(7) 1 calc R U P A 1
S1' S 0.5388(15) 0.5145(14) 0.6296(11) 0.034(3) Uani 0.185(7) 1 d D U P A 2
O1' O 0.589(3) 0.771(3) 0.661(2) 0.017(4) Uani 0.185(7) 1 d D U P A 2
C1' C 0.586(11) 0.674(3) 0.616(7) 0.026(3) Uani 0.185(7) 1 d D U P A 2
C2' C 0.653(6) 0.678(5) 0.557(4) 0.038(8) Uani 0.185(7) 1 d D U P A 2
H2A' H 0.6408 0.5914 0.5237 0.057 Uiso 0.185(7) 1 calc R U P A 2
H2B' H 0.6258 0.7560 0.5156 0.057 Uiso 0.185(7) 1 calc R U P A 2
H2C' H 0.7342 0.6898 0.5932 0.057 Uiso 0.185(7) 1 calc R U P A 2
S2' S 0.3180(11) 0.5102(13) 0.6698(11) 0.030(3) Uani 0.185(7) 1 d D U P A 2
O2' O 0.340(3) 0.765(3) 0.639(2) 0.020(4) Uani 0.185(7) 1 d D U P A 2
C3' C 0.276(4) 0.670(3) 0.625(5) 0.026(3) Uani 0.185(7) 1 d D U P A 2
C4' C 0.169(4) 0.669(5) 0.541(3) 0.035(8) Uani 0.185(7) 1 d D U P A 2
H4A' H 0.1254 0.5847 0.5385 0.052 Uiso 0.185(7) 1 calc R U P A 2
H4B' H 0.1225 0.7504 0.5393 0.052 Uiso 0.185(7) 1 calc R U P A 2
H4C' H 0.1915 0.6713 0.4898 0.052 Uiso 0.185(7) 1 calc R U P A 2
N1 N 0.5000 0.2737(9) 0.7500 0.0181(18) Uani 1 2 d S T P A .
N2 N 0.5000 -0.0112(9) 0.7500 0.024(2) Uani 1 2 d S T P . .
C5 C 0.4083(7) 0.2017(6) 0.7475(7) 0.0272(9) Uani 1 1 d . . . . .
H5 H 0.3420 0.2497 0.7457 0.033 Uiso 1 1 calc R U . A .
C6 C 0.4089(7) 0.0589(6) 0.7475(7) 0.0272(9) Uani 1 1 d . . . . .
H6 H 0.3430 0.0100 0.7457 0.033 Uiso 1 1 calc R U . . .

loop_
_atom_site_aniso_label
_atom_site_aniso_U_11
_atom_site_aniso_U_22
_atom_site_aniso_U_33
_atom_site_aniso_U_23
_atom_site_aniso_U_13
_atom_site_aniso_U_12
Ni1 0.0227(9) 0.0112(6) 0.0278(7) 0.000 0.0098(8) 0.000
Ni2 0.0192(8) 0.0101(6) 0.0265(7) 0.000 0.0105(7) 0.000
S1 0.0293(18) 0.0196(12) 0.0419(17) -0.0043(11) 0.0164(14) -0.0002(11)
O1 0.020(4) 0.010(2) 0.024(3) 0.001(2) 0.010(3) -0.003(3)
C1 0.021(3) 0.024(3) 0.033(4) -0.001(3) 0.011(3) -0.001(3)
C2 0.030(6) 0.034(5) 0.032(5) 0.000(4) 0.017(5) 0.006(4)
S2 0.0287(15) 0.0202(12) 0.0338(15) -0.0062(11) 0.0044(12) -0.0020(10)
O2 0.011(3) 0.011(2) 0.027(3) 0.007(2) 0.010(2) 0.004(2)
C3 0.020(4) 0.032(3) 0.031(3) 0.001(3) 0.005(3) -0.001(3)
C4 0.028(5) 0.034(5) 0.028(5) -0.012(4) 0.004(4) 0.008(4)
S1' 0.029(5) 0.025(4) 0.044(5) -0.008(4) 0.011(4) -0.002(4)
O1' 0.016(6) 0.014(6) 0.027(6) 0.005(5) 0.014(6) -0.004(6)
C1' 0.023(5) 0.021(5) 0.034(5) -0.003(5) 0.011(5) -0.001(5)
C2' 0.029(12) 0.042(12) 0.038(11) -0.006(11) 0.007(11) 0.004(11)
S2' 0.027(4) 0.026(4) 0.040(5) 0.005(4) 0.017(4) 0.000(4)
O2' 0.016(6) 0.018(6) 0.023(6) 0.004(6) 0.003(6) 0.000(5)
C3' 0.021(5) 0.025(5) 0.031(5) 0.001(5) 0.008(5) -0.001(4)
C4' 0.024(11) 0.040(11) 0.037(12) 0.002(11) 0.009(11) -0.004(11)
N1 0.034(6) 0.008(3) 0.020(4) 0.000 0.019(5) 0.000
N2 0.050(7) 0.009(4) 0.018(4) 0.000 0.019(5) 0.000
C5 0.026(3) 0.016(2) 0.043(2) -0.001(2) 0.018(3) 0.003(2)
C6 0.026(3) 0.016(2) 0.043(2) -0.001(2) 0.018(3) 0.003(2)

loop_
_atom_type_symbol
_atom_type_description
_atom_type_scat_dispersion_real
_atom_type_scat_dispersion_imag
_atom_type_scat_source
C C 0.0033 0.0016 'International Tables Vol C Tables 4.2.6.8 and 6.1.1.4'
H H 0.0000 0.0000 'International Tables Vol C Tables 4.2.6.8 and 6.1.1.4'
N N 0.0061 0.0033 'International Tables Vol C Tables 4.2.6.8 and 6.1.1.4'
Ni Ni 0.3393 1.1124 'International Tables Vol C Tables 4.2.6.8 and 6.1.1.4'
O O 0.0106 0.0060 'International Tables Vol C Tables 4.2.6.8 and 6.1.1.4'
S S 0.1246 0.1234 'International Tables Vol C Tables 4.2.6.8 and 6.1.1.4'

loop_
_geom_angle_atom_site_label_1
_geom_angle_atom_site_label_2
_geom_angle_atom_site_label_3
_geom_angle
_geom_angle_site_symmetry_1
_geom_angle_site_symmetry_3
S2' Ni1 S2' 177.7(7) . 2_656
S2 Ni1 S2 177.13(15) 2_656 .
S2' Ni1 S1' 90.5(6) . .
S2' Ni1 S1' 89.4(6) 2_656 .
S2' Ni1 S1' 89.4(6) . 2_656
S2' Ni1 S1' 90.5(6) 2_656 2_656
S1' Ni1 S1' 175.6(7) . 2_656
S2 Ni1 S1 90.60(18) 2_656 .
S2 Ni1 S1 89.28(18) . .
S2 Ni1 S1 89.28(18) 2_656 2_656
S2 Ni1 S1 90.60(18) . 2_656
S1 Ni1 S1 175.24(15) . 2_656
S2' Ni1 N1 91.2(3) . .
S2' Ni1 N1 91.2(3) 2_656 .
S2 Ni1 N1 91.44(8) 2_656 .
S2 Ni1 N1 91.44(8) . .
S1' Ni1 N1 92.2(3) . .
S1' Ni1 N1 92.2(3) 2_656 .
S1 Ni1 N1 92.38(7) . .
S1 Ni1 N1 92.38(7) 2_656 .
S2' Ni1 Ni2 88.8(3) . .
S2' Ni1 Ni2 88.8(3) 2_656 .
S2 Ni1 Ni2 88.56(8) 2_656 .
S2 Ni1 Ni2 88.56(8) . .
S1' Ni1 Ni2 87.8(3) . .
S1' Ni1 Ni2 87.8(3) 2_656 .
S1 Ni1 Ni2 87.62(7) . .
S1 Ni1 Ni2 87.62(7) 2_656 .
N1 Ni1 Ni2 180.0 . .
O2 Ni2 O2 179.9(3) 2_656 .
O2 Ni2 O1 91.6(3) 2_656 2_656
O2 Ni2 O1 88.4(3) . 2_656
O2 Ni2 O1 88.4(3) 2_656 .
O2 Ni2 O1 91.6(3) . .
O1 Ni2 O1 177.2(4) 2_656 .
O2 Ni2 N2 90.03(17) 2_656 1_565
O2 Ni2 N2 90.03(17) . 1_565
O1 Ni2 N2 88.60(18) 2_656 1_565
O1 Ni2 N2 88.60(18) . 1_565
N2 Ni2 O2' 90.9(7) 1_565 .
N2 Ni2 O2' 90.9(7) 1_565 2_656
O2' Ni2 O2' 178.3(14) . 2_656
N2 Ni2 O1' 89.5(7) 1_565 .
O2' Ni2 O1' 89.7(12) . .
O2' Ni2 O1' 90.3(13) 2_656 .
N2 Ni2 O1' 89.5(7) 1_565 2_656
O2' Ni2 O1' 90.3(13) . 2_656
O2' Ni2 O1' 89.7(12) 2_656 2_656
O1' Ni2 O1' 179.0(14) . 2_656
O2 Ni2 Ni1 89.97(17) 2_656 .
O2 Ni2 Ni1 89.97(17) . .
O1 Ni2 Ni1 91.40(18) 2_656 .
O1 Ni2 Ni1 91.40(18) . .
N2 Ni2 Ni1 180.0 1_565 .
O2' Ni2 Ni1 89.1(7) . .
O2' Ni2 Ni1 89.1(7) 2_656 .
O1' Ni2 Ni1 90.5(7) . .
O1' Ni2 Ni1 90.5(7) 2_656 .
C1 S1 Ni1 108.4(5) . .
C1 O1 Ni2 122.2(9) . .
O1 C1 C2 117.1(11) . .
O1 C1 S1 125.3(8) . .
C2 C1 S1 117.5(9) . .
C1 C2 H2A 109.5 . .
C1 C2 H2B 109.5 . .
H2A C2 H2B 109.5 . .
C1 C2 H2C 109.5 . .
H2A C2 H2C 109.5 . .
H2B C2 H2C 109.5 . .
C3 S2 Ni1 106.9(4) . .
C3 O2 Ni2 122.0(8) . .
O2 C3 C4 118.0(11) . .
O2 C3 S2 126.2(8) . .
C4 C3 S2 115.8(8) . .
C3 C4 H4A 109.5 . .
C3 C4 H4B 109.5 . .
H4A C4 H4B 109.5 . .
C3 C4 H4C 109.5 . .
H4A C4 H4C 109.5 . .
H4B C4 H4C 109.5 . .
C1' S1' Ni1 111.6(16) . .
C1' O1' Ni2 122(2) . .
O1' C1' C2' 120(3) . .
O1' C1' S1' 123(2) . .
C2' C1' S1' 115(2) . .
C1' C2' H2A' 109.5 . .
C1' C2' H2B' 109.5 . .
H2A' C2' H2B' 109.5 . .
C1' C2' H2C' 109.5 . .
H2A' C2' H2C' 109.5 . .
H2B' C2' H2C' 109.5 . .
C3' S2' Ni1 111.3(15) . .
C3' O2' Ni2 122(2) . .
O2' C3' C4' 119(4) . .
O2' C3' S2' 122(2) . .
C4' C3' S2' 114(2) . .
C3' C4' H4A' 109.5 . .
C3' C4' H4B' 109.5 . .
H4A' C4' H4B' 109.5 . .
C3' C4' H4C' 109.5 . .
H4A' C4' H4C' 109.5 . .
H4B' C4' H4C' 109.5 . .
C5 N1 C5 117.5(9) 2_656 .
C5 N1 Ni1 121.3(4) 2_656 .
C5 N1 Ni1 121.3(4) . .
C6 N2 C6 118.5(9) . 2_656
C6 N2 Ni2 120.7(5) . 1_545
C6 N2 Ni2 120.7(5) 2_656 1_545
N1 C5 C6 120.9(8) . .
N1 C5 H5 119.5 . .
C6 C5 H5 119.5 . .
N2 C6 C5 121.0(8) . .
N2 C6 H6 119.5 . .
C5 C6 H6 119.5 . .

loop_
_geom_bond_atom_site_label_1
_geom_bond_atom_site_label_2
_geom_bond_distance
_geom_bond_site_symmetry_2
Ni1 S2' 2.167(14) .
Ni1 S2' 2.167(14) 2_656
Ni1 S2 2.197(4) 2_656
Ni1 S2 2.197(4) .
Ni1 S1' 2.219(15) .
Ni1 S1' 2.219(15) 2_656
Ni1 S1 2.236(4) .
Ni1 S1 2.236(4) 2_656
Ni1 N1 2.240(10) .
Ni1 Ni2 2.540(4) .
Ni2 O2 2.043(7) 2_656
Ni2 O2 2.043(7) .
Ni2 O1 2.066(8) 2_656
Ni2 O1 2.066(8) .
Ni2 N2 2.126(10) 1_565
Ni2 O2' 2.13(3) .
Ni2 O2' 2.13(3) 2_656
Ni2 O1' 2.16(3) .
Ni2 O1' 2.16(3) 2_656
S1 C1 1.709(14) .
O1 C1 1.191(14) .
C1 C2 1.519(11) .
C2 H2A 0.9800 .
C2 H2B 0.9800 .
C2 H2C 0.9800 .
S2 C3 1.703(13) .
O2 C3 1.191(13) .
C3 C4 1.495(11) .
C4 H4A 0.9800 .
C4 H4B 0.9800 .
C4 H4C 0.9800 .
S1' C1' 1.704(17) .
O1' C1' 1.19(2) .
C1' C2' 1.508(19) .
C2' H2A' 0.9800 .
C2' H2B' 0.9800 .
C2' H2C' 0.9800 .
S2' C3' 1.708(17) .
O2' C3' 1.19(2) .
C3' C4' 1.507(19) .
C4' H4A' 0.9800 .
C4' H4B' 0.9800 .
C4' H4C' 0.9800 .
N1 C5 1.341(9) 2_656
N1 C5 1.341(9) .
N2 C6 1.324(8) .
N2 C6 1.324(8) 2_656
N2 Ni2 2.126(10) 1_545
C5 C6 1.379(8) .
C5 H5 0.9500 .
C6 H6 0.9500 .

loop_
_geom_torsion_atom_site_label_1
_geom_torsion_atom_site_label_2
_geom_torsion_atom_site_label_3
_geom_torsion_atom_site_label_4
_geom_torsion
_geom_torsion_site_symmetry_1
Ni2 O1 C1 C2 -170.7(13) .
Ni2 O1 C1 S1 12(3) .
Ni1 S1 C1 O1 8(3) .
Ni1 S1 C1 C2 -170.1(16) .
Ni2 O2 C3 C4 -169.1(12) .
Ni2 O2 C3 S2 13(3) .
Ni1 S2 C3 O2 9(2) .
Ni1 S2 C3 C4 -169.4(14) .
Ni2 O1' C1' C2' -178(6) .
Ni2 O1' C1' S1' -14(15) .
Ni1 S1' C1' O1' -5(13) .
Ni1 S1' C1' C2' 159(7) .
Ni2 O2' C3' C4' -174(5) .
Ni2 O2' C3' S2' -19(11) .
Ni1 S2' C3' O2' -2(10) .
Ni1 S2' C3' C4' 155(5) .
C5 N1 C5 C6 0.0(5) 2_656
Ni1 N1 C5 C6 -180.0(5) .
C6 N2 C6 C5 0.0(5) 2_656
Ni2 N2 C6 C5 -180.0(5) 1_545
N1 C5 C6 N2 0.0(11) .
